data_7029364
loop_
_publ_author_name
'Liu, Peng'
'Chen, Hongxia'
'Zhang, Yong'
'Xue, Mingqiang'
'Yao, Yingming'
'Shen, Qi'

_publ_section_title
;
 Synthesis of \g-amidine-functionalized dianionic \b-diketiminato
 lanthanide amides and trianionic \b-diketiminato Na/Sm heterobimetallic
 complexes and their reactivity in polymerization of l-lactide.
;
_journal_issue 14
_journal_name_full 'Dalton transactions (Cambridge, England : 2003)'
_journal_page_first 5586
_journal_page_last 5594
_journal_paper_doi 10.1039/c3dt52706a
_journal_volume 43
_journal_year 2014
_chemical_formula_moiety 'C50 H91 N5 Na O4 Si2 Sm'
_chemical_formula_sum 'C50 H91 N5 Na O4 Si2 Sm'
_chemical_formula_weight 1055.80
_chemical_name_systematic
; 
 ? 
;
_space_group_IT_number 61
_symmetry_cell_setting orthorhombic
_symmetry_Int_Tables_number 61
_symmetry_space_group_name_Hall '-P 2ac 2ab'
_symmetry_space_group_name_H-M 'P b c a'
_atom_sites_solution_hydrogens geom
_atom_sites_solution_primary direct
_atom_sites_solution_secondary difmap
_audit_creation_method SHELXL-97
_cell_angle_alpha 90.00
_cell_angle_beta 90.00
_cell_angle_gamma 90.00
_cell_formula_units_Z 8
_cell_length_a 12.3799(10)
_cell_length_b 23.828(2)
_cell_length_c 39.619(3)
_cell_measurement_reflns_used 48823
_cell_measurement_temperature 223(2)
_cell_measurement_theta_max 27.5
_cell_measurement_theta_min 3.0
_cell_volume 11687.1(16)
_computing_cell_refinement CrystalClear
_computing_data_collection CrystalClear
_computing_data_reduction CrystalStructure
_computing_molecular_graphics 'Bruker SHELXTL'
_computing_publication_material 'Bruker SHELXTL'
_computing_structure_refinement 'SHELXL-97 (Sheldrick, 1997)'
_computing_structure_solution 'SHELXS-97 (Sheldrick, 1990)'
_diffrn_ambient_temperature 223(2)
_diffrn_detector_area_resol_mean 14.63
_diffrn_measured_fraction_theta_full 0.979
_diffrn_measured_fraction_theta_max 0.979
_diffrn_measurement_device_type 'Rigaku Saturn'
_diffrn_measurement_method \w
_diffrn_radiation_monochromator graphite
_diffrn_radiation_source 'fine-focus sealed tube'
_diffrn_radiation_type MoK\a
_diffrn_radiation_wavelength 0.71075
_diffrn_reflns_av_R_equivalents 0.1379
_diffrn_reflns_av_sigmaI/netI 0.0998
_diffrn_reflns_limit_h_max 14
_diffrn_reflns_limit_h_min -14
_diffrn_reflns_limit_k_max 26
_diffrn_reflns_limit_k_min -28
_diffrn_reflns_limit_l_max 47
_diffrn_reflns_limit_l_min -42
_diffrn_reflns_number 53353
_diffrn_reflns_theta_full 25.00
_diffrn_reflns_theta_max 25.00
_diffrn_reflns_theta_min 3.09
_exptl_absorpt_coefficient_mu 1.095
_exptl_absorpt_correction_T_max 0.848
_exptl_absorpt_correction_T_min 0.430
_exptl_absorpt_correction_type multi-scan
_exptl_absorpt_process_details 'Jacobson, R. (1998) Private communication'
_exptl_crystal_colour yellow
_exptl_crystal_density_diffrn 1.200
_exptl_crystal_density_method 'not measured'
_exptl_crystal_description chip
_exptl_crystal_F_000 4472
_exptl_crystal_size_max 0.70
_exptl_crystal_size_mid 0.30
_exptl_crystal_size_min 0.15
_refine_diff_density_max 0.781
_refine_diff_density_min -0.508
_refine_diff_density_rms 0.095
_refine_ls_extinction_method none
_refine_ls_goodness_of_fit_ref 1.344
_refine_ls_hydrogen_treatment mixed
_refine_ls_matrix_type full
_refine_ls_number_parameters 467
_refine_ls_number_reflns 10077
_refine_ls_number_restraints 12
_refine_ls_restrained_S_all 1.344
_refine_ls_R_factor_all 0.1469
_refine_ls_R_factor_gt 0.1198
_refine_ls_shift/su_max 0.002
_refine_ls_shift/su_mean 0.000
_refine_ls_structure_factor_coef Fsqd
_refine_ls_weighting_details 'calc w=1/[\s^2^(Fo^2^)+(0.0000P)^2^+57.9778P] where P=(Fo^2^+2Fc^2^)/3'
_refine_ls_weighting_scheme calc
_refine_ls_wR_factor_gt 0.1727
_refine_ls_wR_factor_ref 0.1822
_reflns_number_gt 8338
_reflns_number_total 10077
_reflns_threshold_expression >2sigma(I)
_cod_data_source_file c3dt52706a.txt
_cod_data_source_block complex5
_cod_original_cell_volume 11687.4(17)
_cod_database_code 7029364

loop_
_symmetry_equiv_pos_as_xyz
'x, y, z'
'-x+1/2, y+1/2, z'
'x, -y+1/2, z+1/2'
'-x+1/2, -y, z+1/2'
'-x, -y, -z'
'x-1/2, -y-1/2, -z'
'-x, y-1/2, -z-1/2'
'x-1/2, y, -z-1/2'

loop_
_atom_site_label
_atom_site_type_symbol
_atom_site_fract_x
_atom_site_fract_y
_atom_site_fract_z
_atom_site_U_iso_or_equiv
_atom_site_adp_type
_atom_site_occupancy
_atom_site_symmetry_multiplicity
_atom_site_calc_flag
_atom_site_refinement_flags
_atom_site_disorder_assembly
_atom_site_disorder_group
Sm1 Sm 0.37544(4) 0.84252(2) 0.607659(12) 0.03618(16) Uani 1 1 d . A .
Si1 Si 0.3776(3) 0.76894(13) 0.53235(8) 0.0564(9) Uani 1 1 d D . .
Si2 Si 0.5454(2) 0.73404(12) 0.58328(7) 0.0433(7) Uani 1 1 d . . .
Na1 Na 0.6758(3) 1.03348(18) 0.64840(11) 0.0541(11) Uani 1 1 d . A .
O1 O 0.5740(6) 1.0972(3) 0.6142(2) 0.066(2) Uani 1 1 d . . .
O2 O 0.7750(7) 1.0505(3) 0.5959(2) 0.067(2) Uani 1 1 d . . .
O3 O 0.8478(7) 1.0120(4) 0.6733(2) 0.087(3) Uani 1 1 d D . .
O4 O 0.7484(8) 1.1175(4) 0.6740(2) 0.079(3) Uani 1 1 d D . .
N1 N 0.2325(6) 0.9041(3) 0.6066(2) 0.043(2) Uani 1 1 d . . .
N2 N 0.3631(6) 0.8298(3) 0.66432(19) 0.0361(19) Uani 1 1 d . . .
N3 N 0.4790(6) 0.9217(3) 0.61782(19) 0.0329(18) Uani 1 1 d . . .
N4 N 0.5143(6) 0.9801(3) 0.66446(19) 0.040(2) Uani 1 1 d . . .
N5 N 0.4385(6) 0.7747(3) 0.57071(19) 0.041(2) Uani 1 1 d . A .
C1 C 0.1799(9) 0.9885(5) 0.6368(3) 0.070(4) Uani 1 1 d . . .
H1A H 0.1215 0.9955 0.6222 0.084 Uiso 1 1 calc R B .
H1B H 0.1941 1.0130 0.6548 0.084 Uiso 1 1 calc R . .
C2 C 0.2431(8) 0.9434(4) 0.6318(3) 0.040(2) Uani 1 1 d . A .
C3 C 0.3322(8) 0.9332(4) 0.6593(3) 0.038(2) Uani 1 1 d . . .
H3 H 0.318(7) 0.966(4) 0.671(2) 0.046 Uiso 1 1 d . . .
C4 C 0.3204(7) 0.8775(4) 0.6788(3) 0.039(2) Uani 1 1 d . A .
C5 C 0.2695(8) 0.8803(5) 0.7092(2) 0.050(3) Uani 1 1 d . . .
H5A H 0.2610 0.8477 0.7223 0.060 Uiso 1 1 calc R A .
H5B H 0.2429 0.9148 0.7171 0.060 Uiso 1 1 calc R . .
C6 C 0.1477(10) 0.9132(5) 0.5824(3) 0.0714(17) Uani 1 1 d . B .
C7 C 0.1655(10) 0.9532(5) 0.5560(3) 0.0714(17) Uani 1 1 d . . .
C8 C 0.0899(10) 0.9568(5) 0.5298(3) 0.0714(17) Uani 1 1 d . B .
H8 H 0.1008 0.9824 0.5121 0.086 Uiso 1 1 calc R . .
C9 C -0.0001(10) 0.9232(5) 0.5298(3) 0.0714(17) Uani 1 1 d . . .
H9 H -0.0501 0.9258 0.5121 0.086 Uiso 1 1 calc R B .
C10 C -0.0180(10) 0.8850(5) 0.5561(3) 0.0714(17) Uani 1 1 d . B .
H10 H -0.0806 0.8626 0.5561 0.086 Uiso 1 1 calc R . .
C11 C 0.0557(10) 0.8800(5) 0.5822(3) 0.0714(17) Uani 1 1 d . . .
C12 C 0.2629(13) 0.9907(6) 0.5540(4) 0.097(3) Uani 1 1 d . B .
H12 H 0.3092 0.9827 0.5738 0.116 Uiso 1 1 calc R . .
C13 C 0.3287(12) 0.9791(6) 0.5224(3) 0.097(3) Uani 1 1 d . . .
H13A H 0.3436 0.9392 0.5208 0.145 Uiso 1 1 calc R B .
H13B H 0.3962 0.9997 0.5235 0.145 Uiso 1 1 calc R . .
H13C H 0.2882 0.9910 0.5027 0.145 Uiso 1 1 calc R . .
C14 C 0.2324(12) 1.0523(6) 0.5550(4) 0.097(3) Uani 1 1 d . . .
H14A H 0.1814 1.0604 0.5371 0.145 Uiso 1 1 calc R B .
H14B H 0.2967 1.0751 0.5520 0.145 Uiso 1 1 calc R . .
H14C H 0.1997 1.0609 0.5767 0.145 Uiso 1 1 calc R . .
C15 C 0.0387(12) 0.8375(7) 0.6091(4) 0.098(3) Uani 1 1 d . B .
H15 H 0.1097 0.8201 0.6138 0.118 Uiso 1 1 calc R . .
C16 C -0.0382(11) 0.7906(6) 0.6000(4) 0.098(3) Uani 1 1 d . . .
H16A H -0.1107 0.8056 0.5976 0.147 Uiso 1 1 calc R B .
H16B H -0.0376 0.7624 0.6176 0.147 Uiso 1 1 calc R . .
H16C H -0.0157 0.7737 0.5788 0.147 Uiso 1 1 calc R . .
C17 C -0.0006(11) 0.8633(7) 0.6419(4) 0.098(3) Uani 1 1 d . . .
H17A H 0.0436 0.8956 0.6474 0.147 Uiso 1 1 calc R B .
H17B H 0.0045 0.8358 0.6599 0.147 Uiso 1 1 calc R . .
H17C H -0.0752 0.8750 0.6394 0.147 Uiso 1 1 calc R . .
C18 C 0.3753(10) 0.7829(5) 0.6861(3) 0.0582(13) Uani 1 1 d . B .
C19 C 0.3121(10) 0.7344(5) 0.6830(3) 0.0582(13) Uani 1 1 d . . .
C20 C 0.3338(10) 0.6863(5) 0.7007(3) 0.0582(13) Uani 1 1 d . B .
H20 H 0.2912 0.6540 0.6976 0.070 Uiso 1 1 calc R . .
C21 C 0.4180(9) 0.6856(5) 0.7230(3) 0.0582(13) Uani 1 1 d . . .
H21 H 0.4337 0.6526 0.7351 0.070 Uiso 1 1 calc R B .
C22 C 0.4801(10) 0.7329(4) 0.7280(3) 0.0582(13) Uani 1 1 d . B .
H22 H 0.5358 0.7323 0.7442 0.070 Uiso 1 1 calc R . .
C23 C 0.4615(10) 0.7809(5) 0.7098(3) 0.0582(13) Uani 1 1 d . . .
C24 C 0.2148(11) 0.7359(7) 0.6596(4) 0.091(3) Uani 1 1 d . B .
H24 H 0.2060 0.7752 0.6519 0.109 Uiso 1 1 calc R . .
C25 C 0.2313(11) 0.7001(6) 0.6283(3) 0.091(3) Uani 1 1 d . . .
H25A H 0.2328 0.6608 0.6346 0.136 Uiso 1 1 calc R B .
H25B H 0.2993 0.7100 0.6176 0.136 Uiso 1 1 calc R . .
H25C H 0.1726 0.7065 0.6125 0.136 Uiso 1 1 calc R . .
C26 C 0.1113(11) 0.7194(6) 0.6774(3) 0.091(3) Uani 1 1 d . . .
H26A H 0.0515 0.7213 0.6616 0.136 Uiso 1 1 calc R B .
H26B H 0.0981 0.7450 0.6960 0.136 Uiso 1 1 calc R . .
H26C H 0.1179 0.6814 0.6860 0.136 Uiso 1 1 calc R . .
C27 C 0.5318(9) 0.8322(5) 0.7166(3) 0.062(2) Uani 1 1 d . B .
H27 H 0.5108 0.8615 0.7001 0.074 Uiso 1 1 calc R . .
C28 C 0.6536(9) 0.8199(5) 0.7113(3) 0.062(2) Uani 1 1 d . . .
H28A H 0.6771 0.7919 0.7275 0.093 Uiso 1 1 calc R B .
H28B H 0.6946 0.8542 0.7146 0.093 Uiso 1 1 calc R . .
H28C H 0.6652 0.8060 0.6886 0.093 Uiso 1 1 calc R . .
C29 C 0.5112(10) 0.8559(5) 0.7521(3) 0.062(2) Uani 1 1 d . . .
H29A H 0.4357 0.8660 0.7543 0.093 Uiso 1 1 calc R B .
H29B H 0.5557 0.8889 0.7555 0.093 Uiso 1 1 calc R . .
H29C H 0.5294 0.8277 0.7688 0.093 Uiso 1 1 calc R . .
C30 C 0.4506(7) 0.9463(4) 0.6474(2) 0.034(2) Uani 1 1 d . A .
C31 C 0.5873(8) 0.9338(4) 0.6044(3) 0.047(3) Uani 1 1 d . B .
H31 H 0.5984 0.9749 0.6058 0.057 Uiso 1 1 calc R . .
C32 C 0.6772(9) 0.9063(5) 0.6238(3) 0.064(3) Uani 1 1 d . . .
H32A H 0.6672 0.9130 0.6478 0.095 Uiso 1 1 calc R B .
H32B H 0.7459 0.9219 0.6167 0.095 Uiso 1 1 calc R . .
H32C H 0.6765 0.8662 0.6195 0.095 Uiso 1 1 calc R . .
C33 C 0.5890(9) 0.9178(5) 0.5674(3) 0.064(3) Uani 1 1 d . . .
H33A H 0.5748 0.8780 0.5651 0.096 Uiso 1 1 calc R B .
H33B H 0.6593 0.9264 0.5579 0.096 Uiso 1 1 calc R . .
H33C H 0.5339 0.9389 0.5554 0.096 Uiso 1 1 calc R . .
C34 C 0.4807(10) 1.0016(5) 0.6973(3) 0.0618(19) Uani 1 1 d . A .
H34 H 0.429(6) 0.976(3) 0.710(2) 0.03(2) Uiso 1 1 d . . .
C35 C 0.5800(9) 1.0071(5) 0.7200(3) 0.0618(19) Uani 1 1 d . . .
H35A H 0.6203 0.9722 0.7197 0.093 Uiso 1 1 calc R A .
H35B H 0.5572 1.0153 0.7429 0.093 Uiso 1 1 calc R . .
H35C H 0.6255 1.0373 0.7118 0.093 Uiso 1 1 calc R . .
C36 C 0.4258(9) 1.0576(5) 0.6948(3) 0.0618(19) Uani 1 1 d . . .
H36A H 0.4751 1.0847 0.6850 0.093 Uiso 1 1 calc R A .
H36B H 0.4047 1.0701 0.7172 0.093 Uiso 1 1 calc R . .
H36C H 0.3622 1.0543 0.6806 0.093 Uiso 1 1 calc R . .
C37 C 0.6467(11) 1.1244(5) 0.5921(3) 0.077(4) Uani 1 1 d . . .
H37A H 0.6949 1.1488 0.6052 0.093 Uiso 1 1 calc R . .
H37B H 0.6062 1.1481 0.5763 0.093 Uiso 1 1 calc R . .
C38 C 0.7130(11) 1.0824(5) 0.5726(3) 0.072(4) Uani 1 1 d . . .
H38A H 0.6653 1.0576 0.5597 0.086 Uiso 1 1 calc R . .
H38B H 0.7609 1.1019 0.5568 0.086 Uiso 1 1 calc R . .
C39 C 0.4749(10) 1.0824(6) 0.5982(4) 0.083(4) Uani 1 1 d . . .
H39A H 0.4360 1.1162 0.5920 0.125 Uiso 1 1 calc R . .
H39B H 0.4313 1.0603 0.6136 0.125 Uiso 1 1 calc R . .
H39C H 0.4899 1.0606 0.5780 0.125 Uiso 1 1 calc R . .
C40 C 0.8510(12) 1.0147(6) 0.5798(4) 0.104(6) Uani 1 1 d . . .
H40A H 0.8129 0.9861 0.5670 0.155 Uiso 1 1 calc R . .
H40B H 0.8961 0.9969 0.5967 0.155 Uiso 1 1 calc R . .
H40C H 0.8958 1.0366 0.5646 0.155 Uiso 1 1 calc R . .
C41 C 0.907(3) 1.0628(12) 0.6655(9) 0.119(7) Uani 0.50 1 d PD A 1
H41A H 0.8978 1.0745 0.6420 0.142 Uiso 0.50 1 calc PR A 1
H41B H 0.9843 1.0594 0.6708 0.142 Uiso 0.50 1 calc PR A 1
C41' C 0.911(3) 1.0605(11) 0.6831(10) 0.119(7) Uani 0.50 1 d PD A 2
H41C H 0.9703 1.0643 0.6668 0.142 Uiso 0.50 1 calc PR A 2
H41D H 0.9442 1.0521 0.7050 0.142 Uiso 0.50 1 calc PR A 2
C42 C 0.849(2) 1.1005(14) 0.6896(12) 0.119(7) Uani 0.50 1 d PD A 1
H42A H 0.8349 1.0807 0.7108 0.142 Uiso 0.50 1 calc PR A 1
H42B H 0.8935 1.1336 0.6946 0.142 Uiso 0.50 1 calc PR A 1
C42' C 0.858(2) 1.1160(14) 0.6859(14) 0.119(7) Uani 0.50 1 d PD A 2
H42C H 0.8584 1.1276 0.7097 0.142 Uiso 0.50 1 calc PR A 2
H42D H 0.9001 1.1435 0.6732 0.142 Uiso 0.50 1 calc PR A 2
C43 C 0.8758(12) 0.9718(6) 0.6974(4) 0.094(5) Uani 1 1 d . A .
H43A H 0.9505 0.9607 0.6942 0.141 Uiso 1 1 calc R . .
H43B H 0.8295 0.9392 0.6950 0.141 Uiso 1 1 calc R . .
H43C H 0.8669 0.9875 0.7199 0.141 Uiso 1 1 calc R . .
C44 C 0.6961(13) 1.1645(7) 0.6869(5) 0.129(7) Uani 1 1 d . A .
H44A H 0.6713 1.1567 0.7096 0.194 Uiso 1 1 calc R . .
H44B H 0.6347 1.1737 0.6727 0.194 Uiso 1 1 calc R . .
H44C H 0.7459 1.1960 0.6873 0.194 Uiso 1 1 calc R . .
C45 C 0.2676(18) 0.8222(10) 0.5290(8) 0.074(3) Uiso 0.50 1 d PD B 2
H45D H 0.2325 0.8188 0.5072 0.111 Uiso 0.50 1 calc PR B 2
H45E H 0.2980 0.8595 0.5313 0.111 Uiso 0.50 1 calc PR B 2
H45F H 0.2150 0.8159 0.5468 0.111 Uiso 0.50 1 calc PR B 2
C45' C 0.2419(15) 0.8030(10) 0.5375(8) 0.074(3) Uiso 0.50 1 d PD B 1
H45A H 0.1969 0.7941 0.5182 0.111 Uiso 0.50 1 calc PR B 1
H45B H 0.2509 0.8434 0.5391 0.111 Uiso 0.50 1 calc PR B 1
H45C H 0.2078 0.7892 0.5579 0.111 Uiso 0.50 1 calc PR B 1
C46 C 0.313(2) 0.6984(8) 0.5254(7) 0.074(3) Uiso 0.50 1 d PD B 2
H46D H 0.3242 0.6866 0.5022 0.111 Uiso 0.50 1 calc PR B 2
H46E H 0.2358 0.7011 0.5298 0.111 Uiso 0.50 1 calc PR B 2
H46F H 0.3447 0.6711 0.5406 0.111 Uiso 0.50 1 calc PR B 2
C46' C 0.366(2) 0.6971(8) 0.5155(7) 0.074(3) Uiso 0.50 1 d PD B 1
H46A H 0.3729 0.6980 0.4911 0.111 Uiso 0.50 1 calc PR B 1
H46B H 0.2956 0.6817 0.5214 0.111 Uiso 0.50 1 calc PR B 1
H46C H 0.4220 0.6737 0.5250 0.111 Uiso 0.50 1 calc PR B 1
C47 C 0.461(2) 0.7815(11) 0.4943(5) 0.074(3) Uiso 0.50 1 d PD B 2
H47D H 0.4437 0.7536 0.4773 0.111 Uiso 0.50 1 calc PR B 2
H47E H 0.5368 0.7787 0.5002 0.111 Uiso 0.50 1 calc PR B 2
H47F H 0.4460 0.8187 0.4855 0.111 Uiso 0.50 1 calc PR B 2
C47' C 0.459(2) 0.8100(10) 0.4999(6) 0.074(3) Uiso 0.50 1 d PD B 1
H47A H 0.4604 0.7896 0.4787 0.111 Uiso 0.50 1 calc PR B 1
H47B H 0.5328 0.8147 0.5080 0.111 Uiso 0.50 1 calc PR B 1
H47C H 0.4268 0.8466 0.4965 0.111 Uiso 0.50 1 calc PR B 1
C48 C 0.5197(10) 0.6574(5) 0.5811(4) 0.088(5) Uani 1 1 d . B .
H48A H 0.4568 0.6483 0.5946 0.132 Uiso 1 1 calc R . .
H48B H 0.5820 0.6373 0.5897 0.132 Uiso 1 1 calc R . .
H48C H 0.5067 0.6467 0.5578 0.132 Uiso 1 1 calc R . .
C49 C 0.5770(9) 0.7494(5) 0.6282(3) 0.065(4) Uani 1 1 d . B .
H49A H 0.5712 0.7894 0.6322 0.098 Uiso 1 1 calc R . .
H49B H 0.6500 0.7370 0.6333 0.098 Uiso 1 1 calc R . .
H49C H 0.5264 0.7296 0.6427 0.098 Uiso 1 1 calc R . .
C50 C 0.6726(9) 0.7492(6) 0.5592(3) 0.077(4) Uani 1 1 d . B .
H50A H 0.6613 0.7411 0.5355 0.115 Uiso 1 1 calc R . .
H50B H 0.7306 0.7259 0.5678 0.115 Uiso 1 1 calc R . .
H50C H 0.6916 0.7884 0.5619 0.115 Uiso 1 1 calc R . .

loop_
_atom_site_aniso_label
_atom_site_aniso_U_11
_atom_site_aniso_U_22
_atom_site_aniso_U_33
_atom_site_aniso_U_23
_atom_site_aniso_U_13
_atom_site_aniso_U_12
Sm1 0.0369(3) 0.0390(3) 0.0326(3) -0.0036(2) -0.0031(3) 0.0042(2)
Si1 0.070(2) 0.0537(19) 0.0456(18) -0.0151(15) -0.0144(18) 0.0228(18)
Si2 0.0467(17) 0.0437(16) 0.0397(17) -0.0038(14) 0.0012(14) 0.0108(14)
Na1 0.050(2) 0.054(3) 0.059(3) 0.004(2) 0.001(2) -0.012(2)
O1 0.060(5) 0.077(6) 0.061(6) 0.010(5) -0.006(4) -0.002(5)
O2 0.069(6) 0.062(5) 0.071(6) 0.004(5) 0.016(5) -0.006(5)
O3 0.066(6) 0.088(7) 0.108(8) 0.033(6) -0.026(6) -0.004(5)
O4 0.083(6) 0.064(6) 0.090(7) -0.013(5) -0.005(6) -0.017(5)
N1 0.039(5) 0.046(5) 0.045(5) -0.006(5) -0.010(4) 0.004(4)
N2 0.036(4) 0.033(4) 0.039(5) -0.007(4) -0.002(4) -0.010(4)
N3 0.035(4) 0.031(4) 0.033(5) -0.004(4) 0.002(4) -0.003(4)
N4 0.048(5) 0.041(5) 0.031(5) -0.003(4) 0.004(4) -0.010(4)
N5 0.040(5) 0.052(5) 0.032(5) -0.016(4) -0.005(4) 0.010(4)
C1 0.051(7) 0.082(9) 0.076(9) -0.039(7) -0.025(7) 0.039(7)
C2 0.033(5) 0.042(6) 0.044(6) -0.011(5) 0.000(5) 0.005(5)
C3 0.040(6) 0.033(5) 0.040(6) -0.005(5) -0.008(5) 0.013(5)
C4 0.029(5) 0.044(6) 0.045(6) -0.013(5) -0.005(5) -0.008(5)
C5 0.047(6) 0.062(7) 0.041(6) 0.003(6) 0.019(5) 0.004(6)
C6 0.067(3) 0.065(4) 0.081(4) -0.022(3) -0.037(3) 0.018(3)
C7 0.067(3) 0.065(4) 0.081(4) -0.022(3) -0.037(3) 0.018(3)
C8 0.067(3) 0.065(4) 0.081(4) -0.022(3) -0.037(3) 0.018(3)
C9 0.067(3) 0.065(4) 0.081(4) -0.022(3) -0.037(3) 0.018(3)
C10 0.067(3) 0.065(4) 0.081(4) -0.022(3) -0.037(3) 0.018(3)
C11 0.067(3) 0.065(4) 0.081(4) -0.022(3) -0.037(3) 0.018(3)
C12 0.119(8) 0.088(6) 0.083(6) 0.019(6) -0.034(6) 0.007(6)
C13 0.119(8) 0.088(6) 0.083(6) 0.019(6) -0.034(6) 0.007(6)
C14 0.119(8) 0.088(6) 0.083(6) 0.019(6) -0.034(6) 0.007(6)
C15 0.077(6) 0.123(8) 0.094(7) -0.016(6) -0.019(5) -0.012(5)
C16 0.077(6) 0.123(8) 0.094(7) -0.016(6) -0.019(5) -0.012(5)
C17 0.077(6) 0.123(8) 0.094(7) -0.016(6) -0.019(5) -0.012(5)
C18 0.079(4) 0.048(3) 0.048(3) 0.002(2) 0.007(3) -0.005(3)
C19 0.079(4) 0.048(3) 0.048(3) 0.002(2) 0.007(3) -0.005(3)
C20 0.079(4) 0.048(3) 0.048(3) 0.002(2) 0.007(3) -0.005(3)
C21 0.079(4) 0.048(3) 0.048(3) 0.002(2) 0.007(3) -0.005(3)
C22 0.079(4) 0.048(3) 0.048(3) 0.002(2) 0.007(3) -0.005(3)
C23 0.079(4) 0.048(3) 0.048(3) 0.002(2) 0.007(3) -0.005(3)
C24 0.079(6) 0.105(7) 0.089(7) -0.008(5) 0.009(5) -0.029(5)
C25 0.079(6) 0.105(7) 0.089(7) -0.008(5) 0.009(5) -0.029(5)
C26 0.079(6) 0.105(7) 0.089(7) -0.008(5) 0.009(5) -0.029(5)
C27 0.063(4) 0.067(5) 0.055(4) -0.010(4) -0.016(4) 0.006(4)
C28 0.063(4) 0.067(5) 0.055(4) -0.010(4) -0.016(4) 0.006(4)
C29 0.063(4) 0.067(5) 0.055(4) -0.010(4) -0.016(4) 0.006(4)
C30 0.031(5) 0.033(5) 0.037(6) 0.012(5) 0.009(5) 0.004(4)
C31 0.055(7) 0.036(6) 0.051(7) 0.007(5) 0.012(6) 0.003(5)
C32 0.053(7) 0.053(7) 0.086(10) -0.002(7) 0.016(7) 0.005(6)
C33 0.067(8) 0.055(7) 0.070(9) -0.012(7) 0.022(7) -0.017(6)
C34 0.066(5) 0.063(4) 0.057(4) -0.014(4) 0.003(4) -0.014(4)
C35 0.066(5) 0.063(4) 0.057(4) -0.014(4) 0.003(4) -0.014(4)
C36 0.066(5) 0.063(4) 0.057(4) -0.014(4) 0.003(4) -0.014(4)
C37 0.082(10) 0.073(9) 0.076(10) 0.025(8) -0.008(8) -0.003(8)
C38 0.096(10) 0.058(8) 0.062(9) 0.008(7) 0.008(8) -0.027(8)
C39 0.071(9) 0.083(10) 0.095(12) 0.003(9) -0.005(8) 0.005(8)
C40 0.099(12) 0.069(10) 0.142(15) -0.011(10) 0.054(11) -0.016(9)
C41 0.092(12) 0.120(16) 0.144(17) 0.030(16) -0.048(12) -0.054(10)
C41' 0.092(12) 0.120(16) 0.144(17) 0.030(16) -0.048(12) -0.054(10)
C42 0.092(12) 0.120(16) 0.144(17) 0.030(16) -0.048(12) -0.054(10)
C42' 0.092(12) 0.120(16) 0.144(17) 0.030(16) -0.048(12) -0.054(10)
C43 0.094(11) 0.090(11) 0.098(12) 0.000(10) -0.009(10) 0.006(10)
C44 0.130(15) 0.084(12) 0.174(19) -0.037(13) 0.065(14) -0.032(11)
C48 0.076(9) 0.053(8) 0.135(13) 0.008(9) -0.013(9) 0.006(7)
C49 0.069(8) 0.087(9) 0.040(7) -0.006(6) -0.018(6) 0.018(7)
C50 0.061(8) 0.109(11) 0.060(8) -0.001(8) 0.027(7) 0.030(8)

loop_
_atom_type_symbol
_atom_type_description
_atom_type_scat_dispersion_real
_atom_type_scat_dispersion_imag
_atom_type_scat_source
C C 0.0033 0.0016 'International Tables Vol C Tables 4.2.6.8 and 6.1.1.4'
H H 0.0000 0.0000 'International Tables Vol C Tables 4.2.6.8 and 6.1.1.4'
N N 0.0061 0.0033 'International Tables Vol C Tables 4.2.6.8 and 6.1.1.4'
O O 0.0106 0.0060 'International Tables Vol C Tables 4.2.6.8 and 6.1.1.4'
Si Si 0.0817 0.0704 'International Tables Vol C Tables 4.2.6.8 and 6.1.1.4'
Sm Sm -0.1638 3.4418 'International Tables Vol C Tables 4.2.6.8 and 6.1.1.4'
Na Na 0.0362 0.0249 'International Tables Vol C Tables 4.2.6.8 and 6.1.1.4'

loop_
_geom_angle_atom_site_label_1
_geom_angle_atom_site_label_2
_geom_angle_atom_site_label_3
_geom_angle
N2 Sm1 N1 93.0(3)
N2 Sm1 N3 88.5(3)
N1 Sm1 N3 84.8(3)
N2 Sm1 N5 123.7(3)
N1 Sm1 N5 133.9(3)
N3 Sm1 N5 119.5(3)
N2 Sm1 C4 25.6(3)
N1 Sm1 C4 70.6(3)
N3 Sm1 C4 74.8(3)
N5 Sm1 C4 149.2(3)
N2 Sm1 C3 54.1(3)
N1 Sm1 C3 54.6(3)
N3 Sm1 C3 53.0(3)
N5 Sm1 C3 170.4(3)
C4 Sm1 C3 29.6(3)
N2 Sm1 C2 76.1(3)
N1 Sm1 C2 24.9(3)
N3 Sm1 C2 66.6(3)
N5 Sm1 C2 157.7(3)
C4 Sm1 C2 51.0(3)
C3 Sm1 C2 29.9(2)
N2 Sm1 Si1 141.77(19)
N1 Sm1 Si1 108.3(2)
N3 Sm1 Si1 123.9(2)
N5 Sm1 Si1 25.72(19)
C4 Sm1 Si1 161.28(19)
C3 Sm1 Si1 161.23(19)
C2 Sm1 Si1 132.13(19)
N5 Si1 C46' 115.7(9)
N5 Si1 C47 117.8(10)
C46' Si1 C47 84.2(12)
N5 Si1 C45 109.4(10)
C46' Si1 C45 123.2(13)
C47 Si1 C45 103.9(12)
N5 Si1 C45' 105.3(10)
C46' Si1 C45' 111.7(12)
C47 Si1 C45' 121.2(12)
C45 Si1 C45' 20.0(11)
N5 Si1 C46 113.0(9)
C46' Si1 C46 23.7(10)
C47 Si1 C46 105.2(12)
C45 Si1 C46 106.6(12)
C45' Si1 C46 91.2(12)
N5 Si1 C47' 109.0(10)
C46' Si1 C47' 105.9(11)
C47 Si1 C47' 21.9(11)
C45 Si1 C47' 89.5(12)
C45' Si1 C47' 109.1(12)
C46 Si1 C47' 125.9(12)
N5 Si1 Sm1 36.2(3)
C46' Si1 Sm1 141.5(9)
C47 Si1 Sm1 128.6(9)
C45 Si1 Sm1 73.2(10)
C45' Si1 Sm1 71.3(10)
C46 Si1 Sm1 125.1(8)
C47' Si1 Sm1 109.0(8)
N5 Si2 C48 114.2(5)
N5 Si2 C49 109.3(5)
C48 Si2 C49 105.9(6)
N5 Si2 C50 113.1(5)
C48 Si2 C50 108.0(6)
C49 Si2 C50 105.8(6)
O1 Na1 O3 146.5(4)
O1 Na1 O4 84.7(3)
O3 Na1 O4 71.0(3)
O1 Na1 O2 71.2(3)
O3 Na1 O2 86.5(3)
O4 Na1 O2 91.9(3)
O1 Na1 N4 92.7(3)
O3 Na1 N4 120.4(3)
O4 Na1 N4 128.6(3)
O2 Na1 N4 135.6(3)
C37 O1 C39 112.8(10)
C37 O1 Na1 107.8(7)
C39 O1 Na1 123.3(8)
C38 O2 C40 112.8(11)
C38 O2 Na1 111.6(7)
C40 O2 Na1 127.9(8)
C43 O3 C41 126.3(18)
C43 O3 C41' 103.2(17)
C41 O3 C41' 28(2)
C43 O3 Na1 130.3(9)
C41 O3 Na1 100.6(16)
C41' O3 Na1 114.9(15)
C44 O4 C42' 109.7(19)
C44 O4 C42 118(2)
C42' O4 C42 16(3)
C44 O4 Na1 130.4(9)
C42' O4 Na1 118.0(15)
C42 O4 Na1 105.6(15)
C2 N1 C6 116.8(8)
C2 N1 Sm1 110.4(6)
C6 N1 Sm1 132.1(7)
C4 N2 C18 115.8(8)
C4 N2 Sm1 109.2(6)
C18 N2 Sm1 134.4(6)
C30 N3 C31 117.5(8)
C30 N3 Sm1 111.1(6)
C31 N3 Sm1 127.0(6)
C30 N4 C34 120.1(9)
C30 N4 Na1 132.4(6)
C34 N4 Na1 106.3(7)
Si1 N5 Si2 123.8(5)
Si1 N5 Sm1 118.1(4)
Si2 N5 Sm1 118.1(4)
C2 C1 H1A 120.0
C2 C1 H1B 120.0
H1A C1 H1B 120.0
C1 C2 N1 126.6(10)
C1 C2 C3 115.5(9)
N1 C2 C3 117.7(8)
C1 C2 Sm1 170.2(8)
N1 C2 Sm1 44.7(4)
C3 C2 Sm1 73.7(5)
C4 C3 C30 114.2(7)
C4 C3 C2 114.5(8)
C30 C3 C2 114.6(8)
C4 C3 Sm1 75.0(5)
C30 C3 Sm1 77.0(5)
C2 C3 Sm1 76.4(5)
C4 C3 H3 116(6)
C30 C3 H3 99(6)
C2 C3 H3 96(6)
Sm1 C3 H3 168(6)
C5 C4 N2 126.0(10)
C5 C4 C3 116.5(9)
N2 C4 C3 117.5(8)
C5 C4 Sm1 160.9(7)
N2 C4 Sm1 45.3(5)
C3 C4 Sm1 75.4(5)
C4 C5 H5A 120.0
C4 C5 H5B 120.0
H5A C5 H5B 120.0
C11 C6 C7 120.0(11)
C11 C6 N1 121.4(12)
C7 C6 N1 118.3(11)
C8 C7 C6 118.6(13)
C8 C7 C12 117.5(14)
C6 C7 C12 123.9(11)
C9 C8 C7 120.5(14)
C9 C8 H8 119.7
C7 C8 H8 119.7
C8 C9 C10 120.5(12)
C8 C9 H9 119.7
C10 C9 H9 119.7
C11 C10 C9 120.4(13)
C11 C10 H10 119.8
C9 C10 H10 119.8
C10 C11 C6 120.0(14)
C10 C11 C15 120.1(13)
C6 C11 C15 119.9(12)
C7 C12 C14 111.9(13)
C7 C12 C13 111.5(13)
C14 C12 C13 109.4(13)
C7 C12 H12 108.0
C14 C12 H12 108.0
C13 C12 H12 108.0
C12 C13 H13A 109.5
C12 C13 H13B 109.5
H13A C13 H13B 109.5
C12 C13 H13C 109.5
H13A C13 H13C 109.5
H13B C13 H13C 109.5
C12 C14 H14A 109.5
C12 C14 H14B 109.5
H14A C14 H14B 109.5
C12 C14 H14C 109.5
H14A C14 H14C 109.5
H14B C14 H14C 109.5
C11 C15 C16 114.8(13)
C11 C15 C17 112.6(14)
C16 C15 C17 107.7(13)
C11 C15 H15 107.1
C16 C15 H15 107.1
C17 C15 H15 107.1
C15 C16 H16A 109.5
C15 C16 H16B 109.5
H16A C16 H16B 109.5
C15 C16 H16C 109.5
H16A C16 H16C 109.5
H16B C16 H16C 109.5
C15 C17 H17A 109.5
C15 C17 H17B 109.5
H17A C17 H17B 109.5
C15 C17 H17C 109.5
H17A C17 H17C 109.5
H17B C17 H17C 109.5
C19 C18 C23 116.7(10)
C19 C18 N2 122.3(11)
C23 C18 N2 120.6(10)
C20 C19 C18 122.3(12)
C20 C19 C24 119.1(12)
C18 C19 C24 118.6(11)
C21 C20 C19 119.3(11)
C21 C20 H20 120.3
C19 C20 H20 120.3
C20 C21 C22 120.6(11)
C20 C21 H21 119.7
C22 C21 H21 119.7
C23 C22 C21 120.8(12)
C23 C22 H22 119.6
C21 C22 H22 119.6
C22 C23 C18 120.2(11)
C22 C23 C27 118.7(11)
C18 C23 C27 121.1(10)
C26 C24 C19 112.4(12)
C26 C24 C25 110.4(12)
C19 C24 C25 112.2(12)
C26 C24 H24 107.2
C19 C24 H24 107.2
C25 C24 H24 107.2
C24 C25 H25A 109.5
C24 C25 H25B 109.5
H25A C25 H25B 109.5
C24 C25 H25C 109.5
H25A C25 H25C 109.5
H25B C25 H25C 109.5
C24 C26 H26A 109.5
C24 C26 H26B 109.5
H26A C26 H26B 109.5
C24 C26 H26C 109.5
H26A C26 H26C 109.5
H26B C26 H26C 109.5
C23 C27 C29 111.2(10)
C23 C27 C28 112.3(10)
C29 C27 C28 110.6(9)
C23 C27 H27 107.5
C29 C27 H27 107.5
C28 C27 H27 107.5
C27 C28 H28A 109.5
C27 C28 H28B 109.5
H28A C28 H28B 109.5
C27 C28 H28C 109.5
H28A C28 H28C 109.5
H28B C28 H28C 109.5
C27 C29 H29A 109.5
C27 C29 H29B 109.5
H29A C29 H29B 109.5
C27 C29 H29C 109.5
H29A C29 H29C 109.5
H29B C29 H29C 109.5
N4 C30 N3 123.6(8)
N4 C30 C3 121.9(8)
N3 C30 C3 114.4(8)
N3 C31 C32 113.9(8)
N3 C31 C33 108.2(9)
C32 C31 C33 112.0(9)
N3 C31 H31 107.5
C32 C31 H31 107.5
C33 C31 H31 107.5
C31 C32 H32A 109.5
C31 C32 H32B 109.5
H32A C32 H32B 109.5
C31 C32 H32C 109.5
H32A C32 H32C 109.5
H32B C32 H32C 109.5
C31 C33 H33A 109.5
C31 C33 H33B 109.5
H33A C33 H33B 109.5
C31 C33 H33C 109.5
H33A C33 H33C 109.5
H33B C33 H33C 109.5
N4 C34 C36 112.5(10)
N4 C34 C35 108.9(10)
C36 C34 C35 109.1(10)
N4 C34 H34 114(5)
C36 C34 H34 106(5)
C35 C34 H34 105(5)
C34 C35 H35A 109.5
C34 C35 H35B 109.5
H35A C35 H35B 109.5
C34 C35 H35C 109.5
H35A C35 H35C 109.5
H35B C35 H35C 109.5
C34 C36 H36A 109.5
C34 C36 H36B 109.5
H36A C36 H36B 109.5
C34 C36 H36C 109.5
H36A C36 H36C 109.5
H36B C36 H36C 109.5
O1 C37 C38 111.0(10)
O1 C37 H37A 109.4
C38 C37 H37A 109.4
O1 C37 H37B 109.4
C38 C37 H37B 109.4
H37A C37 H37B 108.0
O2 C38 C37 108.5(10)
O2 C38 H38A 110.0
C37 C38 H38A 110.0
O2 C38 H38B 110.0
C37 C38 H38B 110.0
H38A C38 H38B 108.4
O1 C39 H39A 109.5
O1 C39 H39B 109.5
H39A C39 H39B 109.5
O1 C39 H39C 109.5
H39A C39 H39C 109.5
H39B C39 H39C 109.5
O2 C40 H40A 109.5
O2 C40 H40B 109.5
H40A C40 H40B 109.5
O2 C40 H40C 109.5
H40A C40 H40C 109.5
H40B C40 H40C 109.5
O3 C41 C42 97(2)
O3 C41 H41A 112.4
C42 C41 H41A 112.4
O3 C41 H41B 112.4
C42 C41 H41B 112.4
H41A C41 H41B 109.9
O3 C41' C42' 119(3)
O3 C41' H41C 107.5
C42' C41' H41C 107.5
O3 C41' H41D 107.5
C42' C41' H41D 107.5
H41C C41' H41D 107.0
O4 C42 C41 108(3)
O4 C42 H42A 110.1
C41 C42 H42A 110.1
O4 C42 H42B 110.1
C41 C42 H42B 110.1
H42A C42 H42B 108.5
O4 C42' C41' 115(3)
O4 C42' H42C 108.6
C41' C42' H42C 108.6
O4 C42' H42D 108.6
C41' C42' H42D 108.6
H42C C42' H42D 107.6
O3 C43 H43A 109.5
O3 C43 H43B 109.5
H43A C43 H43B 109.5
O3 C43 H43C 109.5
H43A C43 H43C 109.5
H43B C43 H43C 109.5
O4 C44 H44A 109.5
O4 C44 H44B 109.5
H44A C44 H44B 109.5
O4 C44 H44C 109.5
H44A C44 H44C 109.5
H44B C44 H44C 109.5
Si1 C45 H45D 109.5
Si1 C45 H45E 109.5
H45D C45 H45E 109.5
Si1 C45 H45F 109.5
H45D C45 H45F 109.5
H45E C45 H45F 109.5
Si1 C45' H45A 109.5
Si1 C45' H45B 109.5
H45A C45' H45B 109.5
Si1 C45' H45C 109.5
H45A C45' H45C 109.5
H45B C45' H45C 109.5
Si1 C46 H46D 109.5
Si1 C46 H46E 109.5
H46D C46 H46E 109.5
Si1 C46 H46F 109.5
H46D C46 H46F 109.5
H46E C46 H46F 109.5
Si1 C46' H46A 109.5
Si1 C46' H46B 109.5
H46A C46' H46B 109.5
Si1 C46' H46C 109.5
H46A C46' H46C 109.5
H46B C46' H46C 109.5
Si1 C47 H47D 109.5
Si1 C47 H47E 109.5
H47D C47 H47E 109.5
Si1 C47 H47F 109.5
H47D C47 H47F 109.5
H47E C47 H47F 109.5
Si1 C47' H47A 109.5
Si1 C47' H47B 109.5
H47A C47' H47B 109.5
Si1 C47' H47C 109.5
H47A C47' H47C 109.5
H47B C47' H47C 109.5
Si2 C48 H48A 109.5
Si2 C48 H48B 109.5
H48A C48 H48B 109.5
Si2 C48 H48C 109.5
H48A C48 H48C 109.5
H48B C48 H48C 109.5
Si2 C49 H49A 109.5
Si2 C49 H49B 109.5
H49A C49 H49B 109.5
Si2 C49 H49C 109.5
H49A C49 H49C 109.5
H49B C49 H49C 109.5
Si2 C50 H50A 109.5
Si2 C50 H50B 109.5
H50A C50 H50B 109.5
Si2 C50 H50C 109.5
H50A C50 H50C 109.5
H50B C50 H50C 109.5

loop_
_geom_bond_atom_site_label_1
_geom_bond_atom_site_label_2
_geom_bond_distance
Sm1 N2 2.270(8)
Sm1 N1 2.299(8)
Sm1 N3 2.316(7)
Sm1 N5 2.317(7)
Sm1 C4 3.019(10)
Sm1 C3 3.024(10)
Sm1 C2 3.062(9)
Sm1 Si1 3.461(3)
Si1 N5 1.702(8)
Si1 C46' 1.845(16)
Si1 C47 1.850(16)
Si1 C45 1.866(16)
Si1 C45' 1.877(16)
Si1 C46 1.884(16)
Si1 C47' 1.907(16)
Si2 N5 1.714(8)
Si2 C48 1.855(12)
Si2 C49 1.860(10)
Si2 C50 1.876(11)
Na1 O1 2.394(9)
Na1 O3 2.402(9)
Na1 O4 2.417(9)
Na1 O2 2.450(9)
Na1 N4 2.453(9)
O1 C37 1.413(13)
O1 C39 1.425(13)
O2 C38 1.421(14)
O2 C40 1.421(14)
O3 C43 1.398(14)
O3 C41 1.448(18)
O3 C41' 1.450(18)
O4 C44 1.392(15)
O4 C42' 1.434(18)
O4 C42 1.451(18)
N1 C2 1.375(11)
N1 C6 1.437(13)
N2 C4 1.379(11)
N2 C18 1.421(12)
N3 C30 1.359(11)
N3 C31 1.471(12)
N4 C30 1.313(12)
N4 C34 1.458(13)
C1 C2 1.343(13)
C1 H1A 0.9400
C1 H1B 0.9400
C2 C3 1.570(13)
C3 C4 1.543(13)
C3 C30 1.570(13)
C3 H3 0.94(9)
C4 C5 1.358(13)
C5 H5A 0.9400
C5 H5B 0.9400
C6 C11 1.387(17)
C6 C7 1.435(18)
C7 C8 1.399(15)
C7 C12 1.503(19)
C8 C9 1.372(16)
C8 H8 0.9400
C9 C10 1.401(17)
C9 H9 0.9400
C10 C11 1.382(15)
C10 H10 0.9400
C11 C15 1.488(19)
C12 C14 1.516(18)
C12 C13 1.518(19)
C12 H12 0.9900
C13 H13A 0.9700
C13 H13B 0.9700
C13 H13C 0.9700
C14 H14A 0.9700
C14 H14B 0.9700
C14 H14C 0.9700
C15 C16 1.512(18)
C15 C17 1.517(18)
C15 H15 0.9900
C16 H16A 0.9700
C16 H16B 0.9700
C16 H16C 0.9700
C17 H17A 0.9700
C17 H17B 0.9700
C17 H17C 0.9700
C18 C19 1.402(15)
C18 C23 1.420(16)
C19 C20 1.373(14)
C19 C24 1.520(17)
C20 C21 1.366(15)
C20 H20 0.9400
C21 C22 1.378(14)
C21 H21 0.9400
C22 C23 1.372(14)
C22 H22 0.9400
C23 C27 1.525(15)
C24 C26 1.515(17)
C24 C25 1.521(17)
C24 H24 0.9900
C25 H25A 0.9700
C25 H25B 0.9700
C25 H25C 0.9700
C26 H26A 0.9700
C26 H26B 0.9700
C26 H26C 0.9700
C27 C29 1.536(14)
C27 C28 1.550(14)
C27 H27 0.9900
C28 H28A 0.9700
C28 H28B 0.9700
C28 H28C 0.9700
C29 H29A 0.9700
C29 H29B 0.9700
C29 H29C 0.9700
C31 C32 1.503(14)
C31 C33 1.515(14)
C31 H31 0.9900
C32 H32A 0.9700
C32 H32B 0.9700
C32 H32C 0.9700
C33 H33A 0.9700
C33 H33B 0.9700
C33 H33C 0.9700
C34 C36 1.501(15)
C34 C35 1.529(15)
C34 H34 1.01(8)
C35 H35A 0.9700
C35 H35B 0.9700
C35 H35C 0.9700
C36 H36A 0.9700
C36 H36B 0.9700
C36 H36C 0.9700
C37 C38 1.507(16)
C37 H37A 0.9800
C37 H37B 0.9800
C38 H38A 0.9800
C38 H38B 0.9800
C39 H39A 0.9700
C39 H39B 0.9700
C39 H39C 0.9700
C40 H40A 0.9700
C40 H40B 0.9700
C40 H40C 0.9700
C41 C42 1.50(2)
C41 H41A 0.9800
C41 H41B 0.9800
C41' C42' 1.483(19)
C41' H41C 0.9800
C41' H41D 0.9800
C42 H42A 0.9800
C42 H42B 0.9800
C42' H42C 0.9800
C42' H42D 0.9800
C43 H43A 0.9700
C43 H43B 0.9700
C43 H43C 0.9700
C44 H44A 0.9700
C44 H44B 0.9700
C44 H44C 0.9700
C45 H45D 0.9700
C45 H45E 0.9700
C45 H45F 0.9700
C45' H45A 0.9700
C45' H45B 0.9700
C45' H45C 0.9700
C46 H46D 0.9700
C46 H46E 0.9700
C46 H46F 0.9700
C46' H46A 0.9700
C46' H46B 0.9700
C46' H46C 0.9700
C47 H47D 0.9700
C47 H47E 0.9700
C47 H47F 0.9700
C47' H47A 0.9700
C47' H47B 0.9700
C47' H47C 0.9700
C48 H48A 0.9700
C48 H48B 0.9700
C48 H48C 0.9700
C49 H49A 0.9700
C49 H49B 0.9700
C49 H49C 0.9700
C50 H50A 0.9700
C50 H50B 0.9700
C50 H50C 0.9700

loop_
_geom_torsion_atom_site_label_1
_geom_torsion_atom_site_label_2
_geom_torsion_atom_site_label_3
_geom_torsion_atom_site_label_4
_geom_torsion
N2 Sm1 Si1 N5 -55.2(6)
N1 Sm1 Si1 N5 -175.7(5)
N3 Sm1 Si1 N5 88.2(5)
C4 Sm1 Si1 N5 -92.5(8)
C3 Sm1 Si1 N5 162.3(8)
C2 Sm1 Si1 N5 176.0(6)
N2 Sm1 Si1 C46' 2.3(14)
N1 Sm1 Si1 C46' -118.1(14)
N3 Sm1 Si1 C46' 145.7(14)
N5 Sm1 Si1 C46' 57.5(15)
C4 Sm1 Si1 C46' -34.9(15)
C3 Sm1 Si1 C46' -140.2(15)
C2 Sm1 Si1 C46' -126.4(14)
N2 Sm1 Si1 C47 -140.6(12)
N1 Sm1 Si1 C47 99.0(12)
N3 Sm1 Si1 C47 2.8(12)
N5 Sm1 Si1 C47 -85.4(13)
C4 Sm1 Si1 C47 -177.8(13)
C3 Sm1 Si1 C47 76.9(13)
C2 Sm1 Si1 C47 90.7(12)
N2 Sm1 Si1 C45 124.9(9)
N1 Sm1 Si1 C45 4.4(9)
N3 Sm1 Si1 C45 -91.7(9)
N5 Sm1 Si1 C45 -179.9(10)
C4 Sm1 Si1 C45 87.6(10)
C3 Sm1 Si1 C45 -17.7(11)
C2 Sm1 Si1 C45 -3.9(9)
N2 Sm1 Si1 C45' 103.9(9)
N1 Sm1 Si1 C45' -16.5(9)
N3 Sm1 Si1 C45' -112.6(9)
N5 Sm1 Si1 C45' 159.1(10)
C4 Sm1 Si1 C45' 66.7(10)
C3 Sm1 Si1 C45' -38.6(11)
C2 Sm1 Si1 C45' -24.8(9)
N2 Sm1 Si1 C46 26.1(11)
N1 Sm1 Si1 C46 -94.3(11)
N3 Sm1 Si1 C46 169.5(11)
N5 Sm1 Si1 C46 81.3(11)
C4 Sm1 Si1 C46 -11.1(12)
C3 Sm1 Si1 C46 -116.4(12)
C2 Sm1 Si1 C46 -102.6(11)
N2 Sm1 Si1 C47' -151.7(10)
N1 Sm1 Si1 C47' 87.9(10)
N3 Sm1 Si1 C47' -8.2(10)
N5 Sm1 Si1 C47' -96.4(11)
C4 Sm1 Si1 C47' 171.1(11)
C3 Sm1 Si1 C47' 65.8(11)
C2 Sm1 Si1 C47' 79.6(10)
O3 Na1 O1 C37 26.7(11)
O4 Na1 O1 C37 69.6(8)
O2 Na1 O1 C37 -24.2(8)
N4 Na1 O1 C37 -161.9(8)
O3 Na1 O1 C39 161.0(9)
O4 Na1 O1 C39 -156.2(9)
O2 Na1 O1 C39 110.1(9)
N4 Na1 O1 C39 -27.7(9)
O1 Na1 O2 C38 -7.3(7)
O3 Na1 O2 C38 -161.9(8)
O4 Na1 O2 C38 -91.1(8)
N4 Na1 O2 C38 66.6(9)
O1 Na1 O2 C40 -154.1(11)
O3 Na1 O2 C40 51.3(11)
O4 Na1 O2 C40 122.1(10)
N4 Na1 O2 C40 -80.2(11)
O1 Na1 O3 C43 169.4(10)
O4 Na1 O3 C43 123.6(12)
O2 Na1 O3 C43 -143.2(12)
N4 Na1 O3 C43 -0.6(13)
O1 Na1 O3 C41 7.6(19)
O4 Na1 O3 C41 -38.2(17)
O2 Na1 O3 C41 55.0(17)
N4 Na1 O3 C41 -162.4(17)
O1 Na1 O3 C41' 33(2)
O4 Na1 O3 C41' -13(2)
O2 Na1 O3 C41' 80(2)
N4 Na1 O3 C41' -137(2)
O1 Na1 O4 C44 49.9(13)
O3 Na1 O4 C44 -153.5(13)
O2 Na1 O4 C44 120.8(13)
N4 Na1 O4 C44 -39.3(14)
O1 Na1 O4 C42' -148(3)
O3 Na1 O4 C42' 9(3)
O2 Na1 O4 C42' -77(3)
N4 Na1 O4 C42' 123(3)
O1 Na1 O4 C42 -159(2)
O3 Na1 O4 C42 -2(2)
O2 Na1 O4 C42 -88(2)
N4 Na1 O4 C42 112(2)
N2 Sm1 N1 C2 47.0(7)
N3 Sm1 N1 C2 -41.2(7)
N5 Sm1 N1 C2 -167.9(6)
C4 Sm1 N1 C2 34.5(6)
C3 Sm1 N1 C2 6.2(6)
Si1 Sm1 N1 C2 -165.3(6)
N2 Sm1 N1 C6 -143.4(11)
N3 Sm1 N1 C6 128.4(11)
N5 Sm1 N1 C6 1.7(12)
C4 Sm1 N1 C6 -155.9(11)
C3 Sm1 N1 C6 175.8(12)
C2 Sm1 N1 C6 169.6(15)
Si1 Sm1 N1 C6 4.4(11)
N1 Sm1 N2 C4 -28.3(6)
N3 Sm1 N2 C4 56.4(6)
N5 Sm1 N2 C4 -178.6(5)
C3 Sm1 N2 C4 12.8(5)
C2 Sm1 N2 C4 -9.8(6)
Si1 Sm1 N2 C4 -153.2(4)
N1 Sm1 N2 C18 141.5(10)
N3 Sm1 N2 C18 -133.8(10)
N5 Sm1 N2 C18 -8.8(11)
C4 Sm1 N2 C18 169.9(13)
C3 Sm1 N2 C18 -177.4(11)
C2 Sm1 N2 C18 160.0(10)
Si1 Sm1 N2 C18 16.6(11)
N2 Sm1 N3 C30 -30.4(6)
N1 Sm1 N3 C30 62.7(6)
N5 Sm1 N3 C30 -158.9(6)
C4 Sm1 N3 C30 -8.6(6)
C3 Sm1 N3 C30 14.0(5)
C2 Sm1 N3 C30 45.1(6)
Si1 Sm1 N3 C30 171.2(5)
N2 Sm1 N3 C31 125.2(8)
N1 Sm1 N3 C31 -141.7(8)
N5 Sm1 N3 C31 -3.3(8)
C4 Sm1 N3 C31 147.1(8)
C3 Sm1 N3 C31 169.6(9)
C2 Sm1 N3 C31 -159.3(8)
Si1 Sm1 N3 C31 -33.2(8)
O1 Na1 N4 C30 70.2(9)
O3 Na1 N4 C30 -115.3(9)
O4 Na1 N4 C30 155.6(8)
O2 Na1 N4 C30 4.6(11)
O1 Na1 N4 C34 -97.1(7)
O3 Na1 N4 C34 77.4(8)
O4 Na1 N4 C34 -11.7(9)
O2 Na1 N4 C34 -162.7(7)
C46' Si1 N5 Si2 36.9(11)
C47 Si1 N5 Si2 -60.4(11)
C45 Si1 N5 Si2 -178.7(10)
C45' Si1 N5 Si2 160.8(9)
C46 Si1 N5 Si2 62.8(11)
C47' Si1 N5 Si2 -82.3(10)
Sm1 Si1 N5 Si2 -178.7(9)
C46' Si1 N5 Sm1 -144.3(10)
C47 Si1 N5 Sm1 118.3(10)
C45 Si1 N5 Sm1 0.1(10)
C45' Si1 N5 Sm1 -20.5(10)
C46 Si1 N5 Sm1 -118.5(9)
C47' Si1 N5 Sm1 96.5(10)
C48 Si2 N5 Si1 -55.9(8)
C49 Si2 N5 Si1 -174.3(6)
C50 Si2 N5 Si1 68.2(8)
C48 Si2 N5 Sm1 125.3(6)
C49 Si2 N5 Sm1 7.0(7)
C50 Si2 N5 Sm1 -110.6(6)
N2 Sm1 N5 Si1 142.4(4)
N1 Sm1 N5 Si1 5.7(7)
N3 Sm1 N5 Si1 -107.8(5)
C4 Sm1 N5 Si1 141.2(4)
C3 Sm1 N5 Si1 -144.0(15)
C2 Sm1 N5 Si1 -7.8(11)
N2 Sm1 N5 Si2 -38.8(6)
N1 Sm1 N5 Si2 -175.5(4)
N3 Sm1 N5 Si2 71.1(5)
C4 Sm1 N5 Si2 -40.0(8)
C3 Sm1 N5 Si2 35(2)
C2 Sm1 N5 Si2 171.0(5)
Si1 Sm1 N5 Si2 178.8(9)
C6 N1 C2 C1 2.5(17)
Sm1 N1 C2 C1 173.8(10)
C6 N1 C2 C3 177.6(10)
Sm1 N1 C2 C3 -11.0(11)
C6 N1 C2 Sm1 -171.4(12)
N2 Sm1 C2 C1 -162(5)
N1 Sm1 C2 C1 -30(5)
N3 Sm1 C2 C1 104(5)
N5 Sm1 C2 C1 -7(5)
C4 Sm1 C2 C1 -167(5)
C3 Sm1 C2 C1 160(5)
Si1 Sm1 C2 C1 -11(5)
N2 Sm1 C2 N1 -131.2(7)
N3 Sm1 C2 N1 134.4(7)
N5 Sm1 C2 N1 23.6(11)
C4 Sm1 C2 N1 -136.6(8)
C3 Sm1 C2 N1 -169.8(10)
Si1 Sm1 C2 N1 19.0(8)
N2 Sm1 C2 C3 38.6(5)
N1 Sm1 C2 C3 169.8(10)
N3 Sm1 C2 C3 -55.8(5)
N5 Sm1 C2 C3 -166.6(7)
C4 Sm1 C2 C3 33.2(5)
Si1 Sm1 C2 C3 -171.2(4)
C1 C2 C3 C4 117.4(11)
N1 C2 C3 C4 -58.2(12)
Sm1 C2 C3 C4 -66.3(7)
C1 C2 C3 C30 -107.7(11)
N1 C2 C3 C30 76.6(11)
Sm1 C2 C3 C30 68.6(7)
C1 C2 C3 Sm1 -176.3(10)
N1 C2 C3 Sm1 8.1(8)
N2 Sm1 C3 C4 -11.1(5)
N1 Sm1 C3 C4 115.2(6)
N3 Sm1 C3 C4 -131.4(6)
N5 Sm1 C3 C4 -91.3(18)
C2 Sm1 C3 C4 120.4(8)
Si1 Sm1 C3 C4 141.2(5)
N2 Sm1 C3 C30 108.7(5)
N1 Sm1 C3 C30 -125.0(6)
N3 Sm1 C3 C30 -11.6(4)
N5 Sm1 C3 C30 28.6(19)
C4 Sm1 C3 C30 119.8(7)
C2 Sm1 C3 C30 -119.7(8)
Si1 Sm1 C3 C30 -99.0(7)
N2 Sm1 C3 C2 -131.6(6)
N1 Sm1 C3 C2 -5.2(5)
N3 Sm1 C3 C2 108.1(6)
N5 Sm1 C3 C2 148.3(16)
C4 Sm1 C3 C2 -120.4(8)
Si1 Sm1 C3 C2 20.7(10)
C18 N2 C4 C5 -14.4(14)
Sm1 N2 C4 C5 157.6(8)
C18 N2 C4 C3 164.7(9)
Sm1 N2 C4 C3 -23.3(9)
C18 N2 C4 Sm1 -172.0(10)
C30 C3 C4 C5 128.2(9)
C2 C3 C4 C5 -96.8(10)
Sm1 C3 C4 C5 -163.9(8)
C30 C3 C4 N2 -51.0(11)
C2 C3 C4 N2 84.0(10)
Sm1 C3 C4 N2 16.9(7)
C30 C3 C4 Sm1 -67.9(7)
C2 C3 C4 Sm1 67.1(7)
N2 Sm1 C4 C5 -70(2)
N1 Sm1 C4 C5 79(2)
N3 Sm1 C4 C5 169(2)
N5 Sm1 C4 C5 -68(2)
C3 Sm1 C4 C5 131(3)
C2 Sm1 C4 C5 97(2)
Si1 Sm1 C4 C5 -10(3)
N1 Sm1 C4 N2 149.9(6)
N3 Sm1 C4 N2 -120.4(6)
N5 Sm1 C4 N2 2.3(9)
C3 Sm1 C4 N2 -158.7(9)
C2 Sm1 C4 N2 167.7(7)
Si1 Sm1 C4 N2 60.2(9)
N2 Sm1 C4 C3 158.7(9)
N1 Sm1 C4 C3 -51.4(5)
N3 Sm1 C4 C3 38.4(5)
N5 Sm1 C4 C3 161.0(5)
C2 Sm1 C4 C3 -33.6(5)
Si1 Sm1 C4 C3 -141.1(6)
C2 N1 C6 C11 -108.2(13)
Sm1 N1 C6 C11 82.7(15)
C2 N1 C6 C7 78.9(14)
Sm1 N1 C6 C7 -90.2(13)
C11 C6 C7 C8 -1.6(18)
N1 C6 C7 C8 171.4(10)
C11 C6 C7 C12 -179.5(13)
N1 C6 C7 C12 -6.5(19)
C6 C7 C8 C9 1.0(18)
C12 C7 C8 C9 179.0(12)
C7 C8 C9 C10 0.4(19)
C8 C9 C10 C11 -1.1(19)
C9 C10 C11 C6 0.4(19)
C9 C10 C11 C15 -177.1(12)
C7 C6 C11 C10 0.9(19)
N1 C6 C11 C10 -171.8(11)
C7 C6 C11 C15 178.5(12)
N1 C6 C11 C15 5.7(19)
C8 C7 C12 C14 62.7(17)
C6 C7 C12 C14 -119.4(14)
C8 C7 C12 C13 -60.2(16)
C6 C7 C12 C13 117.7(14)
C10 C11 C15 C16 19(2)
C6 C11 C15 C16 -158.3(12)
C10 C11 C15 C17 -104.4(14)
C6 C11 C15 C17 78.0(16)
C4 N2 C18 C19 110.8(11)
Sm1 N2 C18 C19 -58.6(16)
C4 N2 C18 C23 -76.6(13)
Sm1 N2 C18 C23 114.0(11)
C23 C18 C19 C20 -2.4(18)
N2 C18 C19 C20 170.5(10)
C23 C18 C19 C24 176.3(11)
N2 C18 C19 C24 -10.9(17)
C18 C19 C20 C21 1.9(18)
C24 C19 C20 C21 -176.8(11)
C19 C20 C21 C22 0.7(17)
C20 C21 C22 C23 -2.7(18)
C21 C22 C23 C18 2.1(18)
C21 C22 C23 C27 179.4(10)
C19 C18 C23 C22 0.4(17)
N2 C18 C23 C22 -172.6(10)
C19 C18 C23 C27 -176.8(10)
N2 C18 C23 C27 10.2(17)
C20 C19 C24 C26 53.9(17)
C18 C19 C24 C26 -124.7(13)
C20 C19 C24 C25 -71.2(15)
C18 C19 C24 C25 110.2(14)
C22 C23 C27 C29 -66.8(14)
C18 C23 C27 C29 110.5(12)
C22 C23 C27 C28 57.9(14)
C18 C23 C27 C28 -124.9(12)
C34 N4 C30 N3 -175.5(9)
Na1 N4 C30 N3 18.6(14)
C34 N4 C30 C3 7.0(14)
Na1 N4 C30 C3 -158.9(7)
C31 N3 C30 N4 0.1(13)
Sm1 N3 C30 N4 158.3(7)
C31 N3 C30 C3 177.7(8)
Sm1 N3 C30 C3 -24.1(9)
C4 C3 C30 N4 -98.1(10)
C2 C3 C30 N4 126.9(9)
Sm1 C3 C30 N4 -164.9(8)
C4 C3 C30 N3 84.2(10)
C2 C3 C30 N3 -50.8(11)
Sm1 C3 C30 N3 17.5(6)
C30 N3 C31 C32 72.2(11)
Sm1 N3 C31 C32 -82.1(11)
C30 N3 C31 C33 -162.6(8)
Sm1 N3 C31 C33 43.1(11)
C30 N4 C34 C36 -93.4(12)
Na1 N4 C34 C36 75.8(10)
C30 N4 C34 C35 145.5(10)
Na1 N4 C34 C35 -45.3(10)
C39 O1 C37 C38 -85.8(13)
Na1 O1 C37 C38 53.6(12)
C40 O2 C38 C37 -172.2(10)
Na1 O2 C38 C37 35.8(11)
O1 C37 C38 O2 -61.9(13)
C43 O3 C41 C42 -92(3)
C41' O3 C41 C42 -53(4)
Na1 O3 C41 C42 71(2)
C43 O3 C41' C42' -131(4)
C41 O3 C41' C42' 80(7)
Na1 O3 C41' C42' 16(5)
C44 O4 C42 C41 -161.6(19)
C42' O4 C42 C41 -98(14)
Na1 O4 C42 C41 43(3)
O3 C41 C42 O4 -81(3)
C44 O4 C42' C41' 162(4)
C42 O4 C42' C41' 39(10)
Na1 O4 C42' C41' -4(5)
O3 C41' C42' O4 -8(7)
